data_7712087
loop_
_publ_author_name
'Shen, Wen-Ying'
'Jia, Chun-Peng'
'Liao, Li-Yi'
'Chen, Liu-Lin'
'Yuan, Chen-Cheng'
'Gu, Yunqiong'
'Liu, Yang-Han'
'Liang, Hong'
'Chen, Zhen-Feng'

_publ_section_title
;
 Copper(II) complex enhanced chemodynamic therapy through GSH depletion
 and autophagy flow blockade
;
_journal_name_full 'Dalton Transactions'
_journal_paper_doi 10.1039/D2DT04108A
_journal_year 2023
_chemical_formula_moiety 'C44 H24 Cl4 Cu F2 N4 O2'
_chemical_formula_sum 'C44 H24 Cl4 Cu F2 N4 O2'
_chemical_formula_weight 884.01
_space_group_crystal_system monoclinic
_space_group_IT_number 15
_space_group_name_Hall '-C 2yc'
_space_group_name_H-M_alt 'C 1 2/c 1'
_atom_sites_solution_hydrogens geom
_atom_sites_solution_primary direct
_audit_creation_date 2023-01-07
_audit_creation_method
;
Olex2 1.5
(compiled 2022.04.07 svn.rca3783a0 for OlexSys, GUI svn.r6498)
;
_audit_update_record
;
2023-01-07 deposited with the CCDC.	2023-01-10 downloaded from the CCDC.
;
_cell_angle_alpha 90
_cell_angle_beta 94.951(3)
_cell_angle_gamma 90
_cell_formula_units_Z 4
_cell_length_a 19.6802(6)
_cell_length_b 9.9152(2)
_cell_length_c 20.2125(6)
_cell_measurement_reflns_used 4569
_cell_measurement_temperature 293(2)
_cell_measurement_theta_max 28.0980
_cell_measurement_theta_min 3.7710
_cell_volume 3929.41(19)
_computing_cell_refinement 'CrysAlisPro 1.171.40.53 (Rigaku OD, 2019)'
_computing_data_collection 'CrysAlisPro 1.171.40.53 (Rigaku OD, 2019)'
_computing_data_reduction 'CrysAlisPro 1.171.40.53 (Rigaku OD, 2019)'
_computing_molecular_graphics 'Olex2 1.5 (Dolomanov et al., 2009)'
_computing_publication_material 'Olex2 1.5 (Dolomanov et al., 2009)'
_computing_structure_refinement 'SHELXL 2018/3 (Sheldrick, 2015)'
_computing_structure_solution 'SHELXS  (Sheldrick, 2008)'
_diffrn_ambient_temperature 293(2)
_diffrn_detector 'CCD plate'
_diffrn_detector_area_resol_mean 15.9784
_diffrn_detector_type Eos
_diffrn_measured_fraction_theta_full 0.997
_diffrn_measured_fraction_theta_max 0.886
_diffrn_measurement_details
;
List of Runs (angles in degrees, time in seconds):

  # Type    Start    End  Width  t~exp~   \w     \q     \k     \f   Frames
#--------------------------------------------------------------------------
  1  \w     -7.00  68.00   1.00    5.00    --   17.77-114.00 -43.00   75
  2  \w    -92.00   6.00   1.00    5.00    --  -19.57 -38.00-120.00   98
  3  \w    -80.00   1.00   1.00    5.00    --  -19.57 -57.00 -90.00   81
  4  \w    -90.00  -3.00   1.00    5.00    --  -19.57 -38.00 -30.00   87
;
_diffrn_measurement_device 'four-circle diffractometer'
_diffrn_measurement_device_type 'SuperNova, Single source at offset/far, Eos'
_diffrn_measurement_method '\w scans'
_diffrn_orient_matrix_type 'CrysAlisPro convention (1999,Acta A55,543-557)'
_diffrn_orient_matrix_UB_11 -0.0018681000
_diffrn_orient_matrix_UB_12 0.0141094000
_diffrn_orient_matrix_UB_13 -0.0345168000
_diffrn_orient_matrix_UB_21 -0.0361388000
_diffrn_orient_matrix_UB_22 0.0009107000
_diffrn_orient_matrix_UB_23 -0.0011440000
_diffrn_orient_matrix_UB_31 0.0008115000
_diffrn_orient_matrix_UB_32 0.0700789000
_diffrn_orient_matrix_UB_33 0.0069617000
_diffrn_radiation_monochromator mirror
_diffrn_radiation_probe x-ray
_diffrn_radiation_type 'Mo K\a'
_diffrn_radiation_wavelength 0.71073
_diffrn_reflns_av_R_equivalents 0.0284
_diffrn_reflns_av_unetI/netI 0.0322
_diffrn_reflns_Laue_measured_fraction_full 0.997
_diffrn_reflns_Laue_measured_fraction_max 0.886
_diffrn_reflns_limit_h_max 23
_diffrn_reflns_limit_h_min -26
_diffrn_reflns_limit_k_max 12
_diffrn_reflns_limit_k_min -13
_diffrn_reflns_limit_l_max 27
_diffrn_reflns_limit_l_min -17
_diffrn_reflns_number 13338
_diffrn_reflns_point_group_measured_fraction_full 0.997
_diffrn_reflns_point_group_measured_fraction_max 0.886
_diffrn_reflns_theta_full 25.242
_diffrn_reflns_theta_max 28.972
_diffrn_reflns_theta_min 3.734
_diffrn_source 'micro-focus sealed X-ray tube'
_diffrn_source_type 'SuperNova (Mo) X-ray Source'
_exptl_absorpt_coefficient_mu 0.881
_exptl_absorpt_correction_T_max 1.00000
_exptl_absorpt_correction_T_min 0.65865
_exptl_absorpt_correction_type multi-scan
_exptl_absorpt_process_details
;
CrysAlisPro 1.171.40.53 (Rigaku Oxford Diffraction, 2019)
Empirical absorption correction using spherical harmonics,
 implemented in SCALE3 ABSPACK scaling algorithm.
;
_exptl_crystal_colour 'metallic reddish red'
_exptl_crystal_colour_lustre metallic
_exptl_crystal_colour_modifier reddish
_exptl_crystal_colour_primary red
_exptl_crystal_density_diffrn 1.494
_exptl_crystal_description block
_exptl_crystal_F_000 1788
_exptl_crystal_size_max 0.15
_exptl_crystal_size_mid 0.12
_exptl_crystal_size_min 0.1
_refine_diff_density_max 0.492
_refine_diff_density_min -0.347
_refine_diff_density_rms 0.052
_refine_ls_extinction_method none
_refine_ls_goodness_of_fit_ref 1.047
_refine_ls_hydrogen_treatment constr
_refine_ls_matrix_type full
_refine_ls_number_parameters 259
_refine_ls_number_reflns 4613
_refine_ls_number_restraints 0
_refine_ls_restrained_S_all 1.047
_refine_ls_R_factor_all 0.0512
_refine_ls_R_factor_gt 0.0372
_refine_ls_shift/su_max 0.000
_refine_ls_shift/su_mean 0.000
_refine_ls_structure_factor_coef Fsqd
_refine_ls_weighting_details 'w=1/[\s^2^(Fo^2^)+(0.0425P)^2^+3.1379P] where P=(Fo^2^+2Fc^2^)/3'
_refine_ls_weighting_scheme calc
_refine_ls_wR_factor_gt 0.0899
_refine_ls_wR_factor_ref 0.0999
_reflns_Friedel_coverage 0.000
_reflns_number_gt 3658
_reflns_number_total 4613
_reflns_threshold_expression 'I > 2\s(I)'
_cod_data_source_file d2dt04108a2.cif
_cod_data_source_block 20200428-czf-swy-l12cuaaa
_cod_original_cell_volume 3929.39(19)
_cod_database_code 7712087
_shelx_shelxl_version_number 2018/3
_shelx_space_group_comment
;
The symmetry employed for this shelxl refinement is uniquely defined
by the following loop, which should always be used as a source of
symmetry information in preference to the above space-group names.
They are only intended as comments.
;
_shelx_estimated_absorpt_t_max 0.917
_shelx_estimated_absorpt_t_min 0.879
_olex2_refinement_description
;
1. Fixed Uiso
 At 1.2 times of:
  All C(H) groups
2.a Aromatic/amide H refined with riding coordinates:
 C20(H20), C18(H18), C2(H2), C22(H22), C11(H11), C4(H4), C5(H5), C6(H6),
 C12(H12), C7(H7), C13(H13), C14(H14)
;
_olex2_submission_special_instructions 'No special instructions were received'
_oxdiff_exptl_absorpt_empirical_details
;
Empirical correction (ABSPACK) includes:
- Absorption correction using spherical harmonics
- Frame scaling
;
_oxdiff_exptl_absorpt_empirical_full_max 1.418
_oxdiff_exptl_absorpt_empirical_full_min 0.680

loop_
_space_group_symop_operation_xyz
'x, y, z'
'-x, y, -z+1/2'
'x+1/2, y+1/2, z'
'-x+1/2, y+1/2, -z+1/2'
'-x, -y, -z'
'x, -y, z-1/2'
'-x+1/2, -y+1/2, -z'
'x+1/2, -y+1/2, z-1/2'

loop_
_atom_site_label
_atom_site_type_symbol
_atom_site_fract_x
_atom_site_fract_y
_atom_site_fract_z
_atom_site_U_iso_or_equiv
_atom_site_adp_type
_atom_site_occupancy
_atom_site_site_symmetry_order
_atom_site_calc_flag
_atom_site_refinement_flags_posn
_atom_site_refinement_flags_adp
_atom_site_refinement_flags_occupancy
_atom_site_disorder_assembly
_atom_site_disorder_group
Cu1 Cu 0.250000 0.250000 0.500000 0.02968(11) Uani 1 2 d S . P . .
Cl1 Cl 0.39199(3) 0.36658(7) 0.33016(3) 0.05705(18) Uani 1 1 d . . . . .
Cl2 Cl 0.54169(3) -0.08171(8) 0.37523(4) 0.0723(2) Uani 1 1 d . . . . .
O1 O 0.31229(7) 0.26131(14) 0.43387(7) 0.0393(3) Uani 1 1 d . . . . .
N1 N 0.22145(8) 0.43918(16) 0.47877(8) 0.0326(4) Uani 1 1 d . . . . .
N2 N 0.35940(9) 0.64240(18) 0.41579(9) 0.0390(4) Uani 1 1 d . . . . .
C1 C 0.25763(10) 0.51829(19) 0.43340(10) 0.0329(4) Uani 1 1 d . . . . .
F1 F 0.26869(8) 0.65307(18) 0.57220(8) 0.0735(5) Uani 1 1 d . . . . .
C9 C 0.32355(10) 0.56940(19) 0.45495(10) 0.0337(4) Uani 1 1 d . . . . .
C3 C 0.26706(11) 0.6214(2) 0.32777(11) 0.0389(5) Uani 1 1 d . . . . .
C16 C 0.36212(10) 0.1822(2) 0.42222(10) 0.0338(4) Uani 1 1 d . . . . .
C20 C 0.43102(11) -0.0234(2) 0.43929(12) 0.0460(5) Uani 1 1 d . . . . .
H20 H 0.438863 -0.105653 0.460754 0.055 Uiso 1 1 calc R U . . .
C8 C 0.33213(11) 0.6671(2) 0.35235(11) 0.0395(5) Uani 1 1 d . . . . .
C10 C 0.35606(11) 0.5418(2) 0.52238(11) 0.0382(5) Uani 1 1 d . . . . .
C18 C 0.46191(11) 0.1398(3) 0.36036(12) 0.0483(6) Uani 1 1 d . . . . .
H18 H 0.491168 0.167951 0.329345 0.058 Uiso 1 1 calc R U . . .
C19 C 0.47334(11) 0.0187(2) 0.39364(13) 0.0484(6) Uani 1 1 d . . . . .
C2 C 0.23021(10) 0.5450(2) 0.37145(11) 0.0386(5) Uani 1 1 d . . . . .
H2 H 0.186907 0.513088 0.357445 0.046 Uiso 1 1 calc R U . . .
C21 C 0.37533(10) 0.0572(2) 0.45408(11) 0.0370(5) Uani 1 1 d . . . . .
C22 C 0.33143(10) 0.0037(2) 0.50057(11) 0.0370(5) Uani 1 1 d . . . . .
H22 H 0.342321 -0.081481 0.517633 0.044 Uiso 1 1 calc R U . . .
C15 C 0.32854(13) 0.5855(3) 0.57931(12) 0.0499(6) Uani 1 1 d . . . . .
C17 C 0.40707(11) 0.2179(2) 0.37350(11) 0.0405(5) Uani 1 1 d . . . . .
C11 C 0.41819(12) 0.4750(3) 0.53111(13) 0.0517(6) Uani 1 1 d . . . . .
H11 H 0.438496 0.443830 0.494155 0.062 Uiso 1 1 calc R U . . .
C4 C 0.24255(14) 0.6514(3) 0.26182(12) 0.0554(6) Uani 1 1 d . . . . .
H4 H 0.199675 0.621203 0.245271 0.067 Uiso 1 1 calc R U . . .
C5 C 0.28140(16) 0.7244(3) 0.22228(14) 0.0654(8) Uani 1 1 d . . . . .
H5 H 0.264822 0.745015 0.178977 0.079 Uiso 1 1 calc R U . . .
C6 C 0.34595(16) 0.7682(3) 0.24668(15) 0.0658(8) Uani 1 1 d . . . . .
H6 H 0.372315 0.816863 0.219000 0.079 Uiso 1 1 calc R U . . .
C12 C 0.45044(14) 0.4540(3) 0.59389(16) 0.0686(8) Uani 1 1 d . . . . .
H12 H 0.492092 0.409211 0.598975 0.082 Uiso 1 1 calc R U . . .
C7 C 0.37117(13) 0.7418(2) 0.30954(13) 0.0524(6) Uani 1 1 d . . . . .
H7 H 0.414313 0.772779 0.324774 0.063 Uiso 1 1 calc R U . . .
C13 C 0.42049(17) 0.4998(4) 0.64868(15) 0.0784(10) Uani 1 1 d . . . . .
H13 H 0.442113 0.485725 0.690870 0.094 Uiso 1 1 calc R U . . .
C14 C 0.35906(17) 0.5659(4) 0.64173(14) 0.0724(9) Uani 1 1 d . . . . .
H14 H 0.338700 0.596641 0.678741 0.087 Uiso 1 1 calc R U . . .

loop_
_atom_site_aniso_label
_atom_site_aniso_U_11
_atom_site_aniso_U_22
_atom_site_aniso_U_33
_atom_site_aniso_U_23
_atom_site_aniso_U_13
_atom_site_aniso_U_12
Cu1 0.03055(18) 0.03063(18) 0.02916(19) 0.00137(14) 0.01007(13) 0.00114(13)
Cl1 0.0661(4) 0.0561(4) 0.0529(4) 0.0127(3) 0.0280(3) 0.0008(3)
Cl2 0.0462(4) 0.0774(5) 0.0980(6) -0.0137(4) 0.0331(4) 0.0145(3)
O1 0.0419(8) 0.0385(8) 0.0401(8) 0.0065(6) 0.0192(6) 0.0073(6)
N1 0.0320(8) 0.0326(8) 0.0343(9) 0.0034(7) 0.0100(7) -0.0009(7)
N2 0.0386(9) 0.0388(9) 0.0403(10) 0.0040(8) 0.0081(8) -0.0042(7)
C1 0.0340(10) 0.0309(10) 0.0352(11) 0.0049(8) 0.0104(8) 0.0027(8)
F1 0.0708(10) 0.0826(11) 0.0675(11) -0.0260(9) 0.0091(8) 0.0215(9)
C9 0.0351(10) 0.0309(10) 0.0358(11) 0.0018(8) 0.0075(8) -0.0006(8)
C3 0.0413(11) 0.0393(11) 0.0366(12) 0.0071(9) 0.0067(9) 0.0034(9)
C16 0.0331(10) 0.0375(10) 0.0320(11) -0.0043(9) 0.0095(8) -0.0027(8)
C20 0.0415(12) 0.0433(12) 0.0550(15) -0.0031(11) 0.0145(10) 0.0062(9)
C8 0.0432(12) 0.0362(11) 0.0404(12) 0.0053(9) 0.0109(9) -0.0003(9)
C10 0.0394(11) 0.0386(11) 0.0369(12) 0.0037(9) 0.0049(9) -0.0063(9)
C18 0.0405(12) 0.0582(15) 0.0496(14) -0.0086(12) 0.0232(10) -0.0073(10)
C19 0.0341(11) 0.0529(14) 0.0608(15) -0.0121(12) 0.0190(10) 0.0030(10)
C2 0.0330(10) 0.0404(11) 0.0426(12) 0.0044(10) 0.0045(9) -0.0011(8)
C21 0.0348(10) 0.0381(11) 0.0397(12) -0.0022(9) 0.0128(9) 0.0023(8)
C22 0.0361(11) 0.0339(10) 0.0420(12) 0.0030(9) 0.0091(9) 0.0023(8)
C15 0.0532(14) 0.0541(14) 0.0426(14) -0.0043(11) 0.0060(11) -0.0004(11)
C17 0.0432(12) 0.0427(12) 0.0375(12) -0.0034(9) 0.0147(9) -0.0032(9)
C11 0.0414(12) 0.0628(15) 0.0505(15) 0.0043(12) 0.0013(10) 0.0012(11)
C4 0.0550(15) 0.0670(16) 0.0439(14) 0.0123(13) 0.0019(11) -0.0021(12)
C5 0.0741(19) 0.082(2) 0.0401(14) 0.0221(14) 0.0059(13) 0.0017(15)
C6 0.0732(19) 0.0734(19) 0.0538(17) 0.0262(14) 0.0223(14) -0.0062(14)
C12 0.0512(15) 0.082(2) 0.070(2) 0.0119(16) -0.0097(14) 0.0050(14)
C7 0.0510(14) 0.0549(14) 0.0532(15) 0.0117(12) 0.0149(11) -0.0102(11)
C13 0.080(2) 0.108(3) 0.0435(16) 0.0188(17) -0.0147(15) -0.0111(19)
C14 0.080(2) 0.099(2) 0.0382(15) -0.0055(15) 0.0046(14) -0.0063(18)

loop_
_atom_type_symbol
_atom_type_description
_atom_type_scat_dispersion_real
_atom_type_scat_dispersion_imag
_atom_type_scat_source
C C 0.0033 0.0016 'International Tables Vol C Tables 4.2.6.8 and 6.1.1.4'
H H 0.0000 0.0000 'International Tables Vol C Tables 4.2.6.8 and 6.1.1.4'
Cl Cl 0.1484 0.1585 'International Tables Vol C Tables 4.2.6.8 and 6.1.1.4'
Cu Cu 0.3201 1.2651 'International Tables Vol C Tables 4.2.6.8 and 6.1.1.4'
F F 0.0171 0.0103 'International Tables Vol C Tables 4.2.6.8 and 6.1.1.4'
N N 0.0061 0.0033 'International Tables Vol C Tables 4.2.6.8 and 6.1.1.4'
O O 0.0106 0.0060 'International Tables Vol C Tables 4.2.6.8 and 6.1.1.4'

loop_
_geom_angle_atom_site_label_1
_geom_angle_atom_site_label_2
_geom_angle_atom_site_label_3
_geom_angle
_geom_angle_site_symmetry_1
_geom_angle_site_symmetry_3
_geom_angle_publ_flag
O1 Cu1 O1 180.0 7_556 . ?
O1 Cu1 N1 88.85(6) . . ?
O1 Cu1 N1 91.15(6) . 7_556 ?
O1 Cu1 N1 91.15(6) 7_556 . ?
O1 Cu1 N1 88.85(6) 7_556 7_556 ?
N1 Cu1 N1 180.0 . 7_556 ?
C16 O1 Cu1 129.78(13) . . ?
C1 N1 Cu1 120.24(12) . . ?
C22 N1 Cu1 124.44(14) 7_556 . ?
C22 N1 C1 115.15(16) 7_556 . ?
C9 N2 C8 118.23(18) . . ?
C9 C1 N1 119.07(18) . . ?
C2 C1 N1 121.24(18) . . ?
C2 C1 C9 119.70(18) . . ?
N2 C9 C1 122.06(19) . . ?
N2 C9 C10 116.25(18) . . ?
C1 C9 C10 121.68(17) . . ?
C8 C3 C2 116.95(19) . . ?
C8 C3 C4 119.5(2) . . ?
C4 C3 C2 123.6(2) . . ?
O1 C16 C21 124.25(18) . . ?
O1 C16 C17 120.05(19) . . ?
C21 C16 C17 115.68(18) . . ?
C19 C20 H20 119.9 . . ?
C19 C20 C21 120.1(2) . . ?
C21 C20 H20 119.9 . . ?
N2 C8 C3 122.96(18) . . ?
N2 C8 C7 118.5(2) . . ?
C3 C8 C7 118.6(2) . . ?
C15 C10 C9 122.6(2) . . ?
C15 C10 C11 116.6(2) . . ?
C11 C10 C9 120.7(2) . . ?
C19 C18 H18 120.2 . . ?
C17 C18 H18 120.2 . . ?
C17 C18 C19 119.5(2) . . ?
C20 C19 Cl2 119.9(2) . . ?
C20 C19 C18 120.8(2) . . ?
C18 C19 Cl2 119.24(17) . . ?
C1 C2 C3 120.08(19) . . ?
C1 C2 H2 120.0 . . ?
C3 C2 H2 120.0 . . ?
C16 C21 C22 121.82(18) . . ?
C20 C21 C16 121.18(19) . . ?
C20 C21 C22 116.95(19) . . ?
N1 C22 C21 126.92(19) 7_556 . ?
N1 C22 H22 116.5 7_556 . ?
C21 C22 H22 116.5 . . ?
F1 C15 C10 117.8(2) . . ?
F1 C15 C14 118.6(2) . . ?
C14 C15 C10 123.5(3) . . ?
C16 C17 Cl1 118.25(16) . . ?
C18 C17 Cl1 119.15(17) . . ?
C18 C17 C16 122.6(2) . . ?
C10 C11 H11 119.4 . . ?
C12 C11 C10 121.2(2) . . ?
C12 C11 H11 119.4 . . ?
C3 C4 H4 119.9 . . ?
C5 C4 C3 120.3(2) . . ?
C5 C4 H4 119.9 . . ?
C4 C5 H5 120.0 . . ?
C4 C5 C6 120.0(3) . . ?
C6 C5 H5 120.0 . . ?
C5 C6 H6 119.2 . . ?
C7 C6 C5 121.6(2) . . ?
C7 C6 H6 119.2 . . ?
C11 C12 H12 120.2 . . ?
C13 C12 C11 119.6(3) . . ?
C13 C12 H12 120.2 . . ?
C8 C7 H7 119.9 . . ?
C6 C7 C8 120.2(2) . . ?
C6 C7 H7 119.9 . . ?
C12 C13 H13 119.7 . . ?
C14 C13 C12 120.7(3) . . ?
C14 C13 H13 119.7 . . ?
C15 C14 C13 118.5(3) . . ?
C15 C14 H14 120.8 . . ?
C13 C14 H14 120.8 . . ?

loop_
_geom_bond_atom_site_label_1
_geom_bond_atom_site_label_2
_geom_bond_distance
_geom_bond_site_symmetry_2
_geom_bond_publ_flag
Cu1 O1 1.8933(13) 7_556 ?
Cu1 O1 1.8933(13) . ?
Cu1 N1 1.9941(16) 7_556 ?
Cu1 N1 1.9941(16) . ?
Cl1 C17 1.727(2) . ?
Cl2 C19 1.740(2) . ?
O1 C16 1.293(2) . ?
N1 C1 1.441(2) . ?
N1 C22 1.286(2) 7_556 ?
N2 C9 1.321(2) . ?
N2 C8 1.369(3) . ?
C1 C9 1.425(3) . ?
C1 C2 1.346(3) . ?
F1 C15 1.352(3) . ?
C9 C10 1.480(3) . ?
C3 C8 1.408(3) . ?
C3 C2 1.411(3) . ?
C3 C4 1.410(3) . ?
C16 C21 1.410(3) . ?
C16 C17 1.424(3) . ?
C20 H20 0.9300 . ?
C20 C19 1.361(3) . ?
C20 C21 1.409(3) . ?
C8 C7 1.415(3) . ?
C10 C15 1.383(3) . ?
C10 C11 1.388(3) . ?
C18 H18 0.9300 . ?
C18 C19 1.385(4) . ?
C18 C17 1.373(3) . ?
C2 H2 0.9300 . ?
C21 C22 1.432(3) . ?
C22 H22 0.9300 . ?
C15 C14 1.364(4) . ?
C11 H11 0.9300 . ?
C11 C12 1.385(4) . ?
C4 H4 0.9300 . ?
C4 C5 1.361(4) . ?
C5 H5 0.9300 . ?
C5 C6 1.392(4) . ?
C6 H6 0.9300 . ?
C6 C7 1.349(4) . ?
C12 H12 0.9300 . ?
C12 C13 1.376(4) . ?
C7 H7 0.9300 . ?
C13 H13 0.9300 . ?
C13 C14 1.372(4) . ?
C14 H14 0.9300 . ?

loop_
_geom_torsion_atom_site_label_1
_geom_torsion_atom_site_label_2
_geom_torsion_atom_site_label_3
_geom_torsion_atom_site_label_4
_geom_torsion
_geom_torsion_site_symmetry_1
_geom_torsion_site_symmetry_2
_geom_torsion_site_symmetry_3
_geom_torsion_site_symmetry_4
_geom_torsion_publ_flag
Cu1 O1 C16 C21 7.7(3) . . . . ?
Cu1 O1 C16 C17 -173.64(15) . . . . ?
Cu1 N1 C1 C9 -74.0(2) . . . . ?
Cu1 N1 C1 C2 106.28(19) . . . . ?
O1 C16 C21 C20 -179.5(2) . . . . ?
O1 C16 C21 C22 3.3(3) . . . . ?
O1 C16 C17 Cl1 -1.2(3) . . . . ?
O1 C16 C17 C18 178.1(2) . . . . ?
N1 Cu1 O1 C16 -13.09(18) 7_556 . . . ?
N1 Cu1 O1 C16 166.91(18) . . . . ?
N1 C1 C9 N2 179.91(17) . . . . ?
N1 C1 C9 C10 0.8(3) . . . . ?
N1 C1 C2 C3 -179.24(18) . . . . ?
N2 C9 C10 C15 118.1(2) . . . . ?
N2 C9 C10 C11 -58.9(3) . . . . ?
N2 C8 C7 C6 -180.0(2) . . . . ?
C1 C9 C10 C15 -62.7(3) . . . . ?
C1 C9 C10 C11 120.3(2) . . . . ?
F1 C15 C14 C13 -178.7(3) . . . . ?
C9 N2 C8 C3 1.8(3) . . . . ?
C9 N2 C8 C7 -178.1(2) . . . . ?
C9 C1 C2 C3 1.0(3) . . . . ?
C9 C10 C15 F1 1.7(3) . . . . ?
C9 C10 C15 C14 -177.3(2) . . . . ?
C9 C10 C11 C12 177.1(2) . . . . ?
C3 C8 C7 C6 0.1(4) . . . . ?
C3 C4 C5 C6 0.8(4) . . . . ?
C16 C21 C22 N1 -3.3(4) . . . 7_556 ?
C20 C21 C22 N1 179.3(2) . . . 7_556 ?
C8 N2 C9 C1 -1.0(3) . . . . ?
C8 N2 C9 C10 178.15(18) . . . . ?
C8 C3 C2 C1 -0.3(3) . . . . ?
C8 C3 C4 C5 -0.2(4) . . . . ?
C10 C15 C14 C13 0.3(5) . . . . ?
C10 C11 C12 C13 0.1(4) . . . . ?
C19 C20 C21 C16 0.1(4) . . . . ?
C19 C20 C21 C22 177.5(2) . . . . ?
C19 C18 C17 Cl1 -178.32(19) . . . . ?
C19 C18 C17 C16 2.4(4) . . . . ?
C2 C1 C9 N2 -0.4(3) . . . . ?
C2 C1 C9 C10 -179.49(19) . . . . ?
C2 C3 C8 N2 -1.1(3) . . . . ?
C2 C3 C8 C7 178.8(2) . . . . ?
C2 C3 C4 C5 -179.2(2) . . . . ?
C21 C16 C17 Cl1 177.54(16) . . . . ?
C21 C16 C17 C18 -3.1(3) . . . . ?
C21 C20 C19 Cl2 -179.62(18) . . . . ?
C21 C20 C19 C18 -1.0(4) . . . . ?
C22 N1 C1 C9 110.6(2) 7_556 . . . ?
C22 N1 C1 C2 -69.1(3) 7_556 . . . ?
C15 C10 C11 C12 -0.1(4) . . . . ?
C17 C16 C21 C20 1.9(3) . . . . ?
C17 C16 C21 C22 -175.4(2) . . . . ?
C17 C18 C19 Cl2 178.41(18) . . . . ?
C17 C18 C19 C20 -0.2(4) . . . . ?
C11 C10 C15 F1 178.8(2) . . . . ?
C11 C10 C15 C14 -0.1(4) . . . . ?
C11 C12 C13 C14 0.0(5) . . . . ?
C4 C3 C8 N2 179.8(2) . . . . ?
C4 C3 C8 C7 -0.3(3) . . . . ?
C4 C3 C2 C1 178.7(2) . . . . ?
C4 C5 C6 C7 -1.0(5) . . . . ?
C5 C6 C7 C8 0.5(4) . . . . ?
C12 C13 C14 C15 -0.2(5) . . . . ?
